data_4501044
loop_
_publ_author_name
'Janssen, Femke F. B. J.'
'Veraart, Laurens P. J.'
'Smits, Jan M. M.'
'de Gelder, Ren\'e'
'Rowan, Alan E.'

_publ_contact_author
;
        Prof.dr. A.E. Rowan
        Radboud University Nijmegen
        Molecular Materials
        Institute for Molecules and Materials
        Heyendaalseweg 135
        6525 AJ Nijmegen
        The Netherlands
;
_publ_section_title
;
 1. Solvent, Linker, and Anion Effects on the Formation, Connectivity, and
 Topology of Cu(I)/PPh3/N-Donor Ligand Coordination Polymers
;
_journal_issue 10
_journal_name_full 'Crystal Growth &amp; Design'
_journal_page_first 4313
_journal_paper_doi 10.1021/cg2006502
_journal_volume 11
_journal_year 2011
_chemical_formula_sum 'C49 H41 Cl10 Cu N2 O4 P2'
_chemical_formula_weight 1201.82
_chemical_name_systematic
;
 ?
;
_space_group_IT_number 14
_symmetry_cell_setting monoclinic
_symmetry_space_group_name_Hall '-P 2ybc'
_symmetry_space_group_name_H-M 'P 1 21/c 1'
_atom_sites_solution_hydrogens geom
_atom_sites_solution_primary direct
_atom_sites_solution_secondary difmap
_audit_creation_date 2006-07-27
_audit_creation_method 'SHELXL, adapted and expanded'
_cell_angle_alpha 90.00
_cell_angle_beta 92.493(12)
_cell_angle_gamma 90.00
_cell_formula_units_Z 4
_cell_length_a 19.034(4)
_cell_length_b 16.284(2)
_cell_length_c 17.279(2)
_cell_measurement_reflns_used 209
_cell_measurement_temperature 208(2)
_cell_measurement_theta_max 27.500
_cell_measurement_theta_min 2.050
_cell_volume 5350.6(14)
_computing_data_collection
;
Nonius "Collect" program suite (Nonius, 1999)
;
_computing_data_reduction
;
Nonius "EvalCCD" program suite (Duisenberg, 1998)
;
_computing_molecular_graphics
;
PLATON (Spek, 2003)
;
_computing_structure_refinement 'SHELXL-97 (Sheldrick, 1997)'
_computing_structure_solution
;
DIRDIF (Beurskens et al., 1996),
PATTY (Beurskens et al., 1987)
;
_diffrn_ambient_temperature 208(2)
_diffrn_detector_area_resol_mean 18.4
_diffrn_measured_fraction_theta_full 0.961
_diffrn_measured_fraction_theta_max 0.961
_diffrn_measurement_device 'Nonius KappaCCD'
_diffrn_measurement_method 'area detector \f and \w scan'
_diffrn_radiation_monochromator graphite
_diffrn_radiation_source 'fine-focus sealed tube'
_diffrn_radiation_type MoK\a
_diffrn_radiation_wavelength 0.71073
_diffrn_reflns_av_R_equivalents 0.1119
_diffrn_reflns_av_sigmaI/netI 0.1107
_diffrn_reflns_limit_h_max 24
_diffrn_reflns_limit_h_min -24
_diffrn_reflns_limit_k_max 21
_diffrn_reflns_limit_k_min -21
_diffrn_reflns_limit_l_max 22
_diffrn_reflns_limit_l_min -22
_diffrn_reflns_number 102116
_diffrn_reflns_theta_full 25.00
_diffrn_reflns_theta_max 27.50
_diffrn_reflns_theta_min 2.05
_diffrn_standards_decay_% 0.000
_diffrn_standards_interval_time 0
_diffrn_standards_number 0
_exptl_absorpt_coefficient_mu 1.012
_exptl_absorpt_correction_T_max 0.922
_exptl_absorpt_correction_T_min 0.799
_exptl_absorpt_correction_type multi-scan
_exptl_absorpt_process_details 'SADABS multiscan (Sheldrick, 1996)'
_exptl_crystal_colour 'translucent colourless'
_exptl_crystal_density_diffrn 1.492
_exptl_crystal_density_method 'not measured'
_exptl_crystal_description 'regular fragment'
_exptl_crystal_F_000 2440
_exptl_crystal_size_max 0.20
_exptl_crystal_size_mid 0.11
_exptl_crystal_size_min 0.08
_refine_diff_density_max 3.652
_refine_diff_density_min -1.322
_refine_diff_density_rms 0.152
_refine_ls_extinction_method none
_refine_ls_goodness_of_fit_all 1.036
_refine_ls_goodness_of_fit_ref 1.036
_refine_ls_hydrogen_treatment constr
_refine_ls_matrix_type full
_refine_ls_number_parameters 613
_refine_ls_number_reflns 12243
_refine_ls_number_restraints 0
_refine_ls_restrained_S_all 1.036
_refine_ls_R_factor_all 0.2081
_refine_ls_R_factor_gt 0.1211
_refine_ls_R_factor_obs 0.1211
_refine_ls_shift/esd_max 0.001
_refine_ls_shift/esd_mean 0.000
_refine_ls_shift/su_max 0.001
_refine_ls_shift/su_mean 0.000
_refine_ls_structure_factor_coef Fsqd
_refine_ls_weighting_details
;
w=1/[\s^2^(Fo^2^)+(0.1248P)^2^+58.5560P] where P=(Fo^2^+2Fc^2^)/3
;
_refine_ls_weighting_scheme calc
_refine_ls_wR_factor_all 0.3394
_refine_ls_wR_factor_gt 0.2880
_refine_ls_wR_factor_obs 0.2880
_refine_ls_wR_factor_ref 0.3394
_reflns_number_gt 6464
_reflns_number_observed 6464
_reflns_number_total 12243
_reflns_observed_criterion >2sigma(I)
_reflns_threshold_expression >2sigma(I)
_cod_data_source_file cg2006502_si_001.cif
_cod_data_source_block LVER16
_cod_depositor_comments
;
The following automatic conversions were performed:
'_publ_contact_autor' tag replaced with '_publ_contact_author'.

Automatic conversion script
Id: cif_correct_tags 1440 2010-10-19 06:21:57Z saulius 

The following automatic conversions were performed:

'_geom_bond_publ_flag' value 'Y' changed to 'y' according to
/home/saulius/struct/CIF-dictionaries/cif_core.dic dictionary named
'cif_core.dic' version 2.4.1 from 2010-06-29 (75
times).

'_geom_angle_publ_flag' value 'Y' changed to 'y' according
to /home/saulius/struct/CIF-dictionaries/cif_core.dic dictionary
named 'cif_core.dic' version 2.4.1 from 2010-06-29 (103 times).

Automatic conversion script
Id: cif_fix_values 1715 2011-07-08 13:25:40Z adriana 
;
_cod_original_sg_symbol_H-M 'P 21/c'
_cod_database_code 4501044

loop_
_symmetry_equiv_pos_as_xyz
'x, y, z'
'-x, y+1/2, -z+1/2'
'-x, -y, -z'
'x, -y-1/2, z-1/2'

loop_
_atom_site_label
_atom_site_type_symbol
_atom_site_fract_x
_atom_site_fract_y
_atom_site_fract_z
_atom_site_U_iso_or_equiv
_atom_site_adp_type
_atom_site_occupancy
_atom_site_calc_flag
_atom_site_refinement_flags
Cu1 Cu 0.25725(5) -0.13913(6) 0.10756(5) 0.0235(3) Uani 1 d .
P1 P 0.35930(10) -0.08979(12) 0.06191(12) 0.0249(4) Uani 1 d .
P2 P 0.14993(11) -0.09580(13) 0.06169(12) 0.0273(5) Uani 1 d .
N1 N 0.2635(4) -0.1319(4) 0.2270(4) 0.0303(15) Uani 1 d .
N2 N 0.2616(3) -0.2665(4) 0.0839(3) 0.0263(14) Uani 1 d .
C1 C 0.2202(5) -0.0859(6) 0.2667(5) 0.043(2) Uani 1 d .
H1 H 0.1884 -0.0518 0.2387 0.052 Uiso 1 calc R
C2 C 0.2188(5) -0.0848(6) 0.3470(5) 0.043(2) Uani 1 d .
H2 H 0.1870 -0.0507 0.3719 0.051 Uiso 1 calc R
C3 C 0.2649(4) -0.1346(5) 0.3900(4) 0.0298(18) Uani 1 d .
C4 C 0.3109(4) -0.1822(5) 0.3493(5) 0.0313(18) Uani 1 d .
H4 H 0.3439 -0.2162 0.3757 0.038 Uiso 1 calc R
C5 C 0.3078(4) -0.1790(5) 0.2693(5) 0.0304(18) Uani 1 d .
H5 H 0.3390 -0.2124 0.2429 0.036 Uiso 1 calc R
C6 C 0.2611(4) -0.1421(5) 0.4741(4) 0.0279(17) Uani 1 d .
C7 C 0.2474(6) -0.0760(5) 0.5229(5) 0.044(2) Uani 1 d .
H7 H 0.2421 -0.0226 0.5029 0.053 Uiso 1 calc R
C8 C 0.2419(6) -0.0904(5) 0.6002(5) 0.047(3) Uani 1 d .
H8 H 0.2340 -0.0464 0.6339 0.056 Uiso 1 calc R
C9 C 0.2478(5) -0.3317(5) 0.1288(5) 0.0307(18) Uani 1 d .
H9 H 0.2421 -0.3232 0.1819 0.037 Uiso 1 calc R
C10 C 0.2683(4) -0.2817(5) 0.0086(4) 0.0257(17) Uani 1 d .
H10 H 0.2787 -0.2370 -0.0234 0.031 Uiso 1 calc R
C11 C 0.4387(4) -0.1323(5) 0.1104(4) 0.0288(17) Uani 1 d .
C12 C 0.4952(4) -0.0840(6) 0.1352(5) 0.035(2) Uani 1 d .
H12 H 0.4931 -0.0268 0.1284 0.042 Uiso 1 calc R
C13 C 0.5545(5) -0.1189(6) 0.1697(6) 0.044(2) Uani 1 d .
H13 H 0.5927 -0.0856 0.1858 0.053 Uiso 1 calc R
C14 C 0.5575(5) -0.2021(6) 0.1804(6) 0.044(2) Uani 1 d .
H14 H 0.5978 -0.2255 0.2048 0.053 Uiso 1 calc R
C15 C 0.5025(5) -0.2521(6) 0.1560(6) 0.049(3) Uani 1 d .
H15 H 0.5054 -0.3092 0.1632 0.059 Uiso 1 calc R
C16 C 0.4427(5) -0.2172(5) 0.1206(5) 0.037(2) Uani 1 d .
H16 H 0.4050 -0.2508 0.1035 0.045 Uiso 1 calc R
C17 C 0.3674(4) 0.0198(5) 0.0781(5) 0.0278(17) Uani 1 d .
C18 C 0.3769(4) 0.0763(5) 0.0185(5) 0.0339(19) Uani 1 d .
H18 H 0.3837 0.0576 -0.0321 0.041 Uiso 1 calc R
C19 C 0.3763(5) 0.1610(5) 0.0341(6) 0.045(2) Uani 1 d .
H19 H 0.3836 0.1988 -0.0058 0.054 Uiso 1 calc R
C20 C 0.3649(5) 0.1885(6) 0.1078(7) 0.051(3) Uani 1 d .
H20 H 0.3634 0.2451 0.1179 0.062 Uiso 1 calc R
C21 C 0.3559(5) 0.1329(6) 0.1671(6) 0.045(2) Uani 1 d .
H21 H 0.3497 0.1518 0.2178 0.054 Uiso 1 calc R
C22 C 0.3558(5) 0.0494(6) 0.1517(5) 0.040(2) Uani 1 d .
H22 H 0.3478 0.0121 0.1919 0.048 Uiso 1 calc R
C23 C 0.3741(4) -0.1022(5) -0.0405(4) 0.0272(17) Uani 1 d .
C24 C 0.3216(4) -0.0771(5) -0.0944(5) 0.0298(18) Uani 1 d .
H24 H 0.2792 -0.0561 -0.0768 0.036 Uiso 1 calc R
C25 C 0.3308(5) -0.0824(6) -0.1730(5) 0.037(2) Uani 1 d .
H25 H 0.2957 -0.0628 -0.2082 0.044 Uiso 1 calc R
C26 C 0.3915(5) -0.1165(6) -0.1999(5) 0.042(2) Uani 1 d .
H26 H 0.3975 -0.1205 -0.2535 0.050 Uiso 1 calc R
C27 C 0.4434(5) -0.1448(6) -0.1483(5) 0.042(2) Uani 1 d .
H27 H 0.4840 -0.1697 -0.1667 0.050 Uiso 1 calc R
C28 C 0.4356(4) -0.1362(5) -0.0688(5) 0.0308(18) Uani 1 d .
H28 H 0.4718 -0.1535 -0.0338 0.037 Uiso 1 calc R
C31 C 0.0754(4) -0.1571(5) 0.0892(5) 0.036(2) Uani 1 d .
C32 C 0.0805(6) -0.2061(9) 0.1534(8) 0.084(5) Uani 1 d .
H32 H 0.1241 -0.2121 0.1805 0.100 Uiso 1 calc R
C33 C 0.0230(7) -0.2466(13) 0.1787(11) 0.145(10) Uani 1 d .
H33 H 0.0270 -0.2774 0.2246 0.174 Uiso 1 calc R
C34 C -0.0393(6) -0.2431(11) 0.1389(10) 0.107(7) Uani 1 d .
H34 H -0.0779 -0.2728 0.1563 0.128 Uiso 1 calc R
C35 C -0.0464(5) -0.1967(7) 0.0735(7) 0.061(3) Uani 1 d .
H35 H -0.0899 -0.1944 0.0457 0.073 Uiso 1 calc R
C36 C 0.0103(5) -0.1529(6) 0.0482(6) 0.043(2) Uani 1 d .
H36 H 0.0052 -0.1202 0.0035 0.052 Uiso 1 calc R
C37 C 0.1291(4) 0.0073(5) 0.0935(4) 0.0297(18) Uani 1 d .
C38 C 0.0671(5) 0.0273(6) 0.1282(5) 0.039(2) Uani 1 d .
H38 H 0.0319 -0.0127 0.1330 0.047 Uiso 1 calc R
C39 C 0.0567(5) 0.1060(6) 0.1558(6) 0.050(3) Uani 1 d .
H39 H 0.0145 0.1185 0.1796 0.060 Uiso 1 calc R
C40 C 0.1067(6) 0.1663(7) 0.1491(6) 0.051(3) Uani 1 d .
H40 H 0.0990 0.2195 0.1681 0.062 Uiso 1 calc R
C41 C 0.1687(5) 0.1472(6) 0.1140(6) 0.049(3) Uani 1 d .
H41 H 0.2034 0.1876 0.1081 0.059 Uiso 1 calc R
C42 C 0.1792(5) 0.0690(6) 0.0879(6) 0.042(2) Uani 1 d .
H42 H 0.2219 0.0565 0.0652 0.051 Uiso 1 calc R
C43 C 0.1386(4) -0.0937(5) -0.0435(5) 0.0288(17) Uani 1 d .
C44 C 0.1339(4) -0.0216(6) -0.0870(5) 0.037(2) Uani 1 d .
H44 H 0.1331 0.0296 -0.0620 0.044 Uiso 1 calc R
C45 C 0.1305(5) -0.0256(7) -0.1664(5) 0.046(3) Uani 1 d .
H45 H 0.1260 0.0233 -0.1951 0.055 Uiso 1 calc R
C46 C 0.1335(5) -0.0992(8) -0.2049(5) 0.051(3) Uani 1 d .
H46 H 0.1320 -0.1005 -0.2594 0.061 Uiso 1 calc R
C47 C 0.1386(6) -0.1719(8) -0.1629(6) 0.056(3) Uani 1 d .
H47 H 0.1412 -0.2227 -0.1884 0.067 Uiso 1 calc R
C48 C 0.1399(5) -0.1683(6) -0.0825(5) 0.038(2) Uani 1 d .
H48 H 0.1418 -0.2174 -0.0539 0.046 Uiso 1 calc R
Cl1 Cl 0.24416(19) -0.63779(19) 0.2402(2) 0.0820(11) Uani 1 d .
O1 O 0.2738(7) -0.7093(7) 0.2218(9) 0.133(5) Uani 1 d .
O2 O 0.2726(14) -0.5713(9) 0.2161(9) 0.250(13) Uani 1 d .
O3 O 0.1755(9) -0.6370(15) 0.2163(14) 0.290(16) Uani 1 d .
O4 O 0.2519(8) -0.6308(8) 0.3231(8) 0.140(5) Uani 1 d .
Cl52 Cl 0.7989(2) -0.3688(2) 0.1765(3) 0.1033(14) Uani 1 d .
Cl53 Cl 0.7823(3) -0.3273(4) 0.0152(3) 0.1337(19) Uani 1 d .
Cl54 Cl 0.66530(19) -0.3762(3) 0.0985(3) 0.1025(14) Uani 1 d .
C51 C 0.7455(7) -0.3244(9) 0.1043(8) 0.076(4) Uani 1 d .
H51 H 0.7369 -0.2664 0.1182 0.091 Uiso 1 calc R
Cl62 Cl 0.4625(3) -0.0102(3) 0.3341(3) 0.1284(18) Uani 1 d .
Cl63 Cl 0.5051(3) -0.1429(3) 0.4352(5) 0.161(3) Uani 1 d .
Cl64 Cl 0.5869(4) 0.0023(8) 0.4198(6) 0.269(6) Uani 1 d .
C61 C 0.558(2) -0.0654(10) 0.3730(8) 0.235(19) Uani 1 d .
H61 H 0.5883 -0.0888 0.3333 0.282 Uiso 1 calc R
Cl72 Cl -0.0197(5) -0.5136(8) 0.1722(7) 0.303(7) Uani 1 d .
Cl73 Cl 0.0741(6) -0.5117(10) 0.0792(7) 0.335(9) Uani 1 d .
Cl74 Cl -0.0061(6) -0.6503(4) 0.0704(6) 0.239(5) Uani 1 d .
C71 C 0.0377(10) -0.5830(9) 0.1312(8) 0.097(5) Uani 1 d .
H71 H 0.0707 -0.6097 0.1693 0.116 Uiso 1 calc R

loop_
_atom_site_aniso_label
_atom_site_aniso_U_11
_atom_site_aniso_U_22
_atom_site_aniso_U_33
_atom_site_aniso_U_23
_atom_site_aniso_U_13
_atom_site_aniso_U_12
Cu1 0.0279(5) 0.0244(5) 0.0185(5) 0.0007(4) 0.0033(3) 0.0003(4)
P1 0.0263(10) 0.0232(10) 0.0255(10) 0.0014(8) 0.0046(8) 0.0005(8)
P2 0.0253(10) 0.0307(11) 0.0258(10) 0.0041(9) 0.0009(8) -0.0003(9)
N1 0.034(4) 0.037(4) 0.020(3) 0.001(3) 0.005(3) 0.008(3)
N2 0.039(4) 0.026(3) 0.014(3) -0.003(3) 0.002(3) -0.007(3)
C1 0.069(7) 0.039(5) 0.021(4) 0.002(4) 0.005(4) 0.024(5)
C2 0.059(6) 0.044(6) 0.025(4) 0.002(4) 0.009(4) 0.025(5)
C3 0.040(5) 0.029(4) 0.021(4) 0.001(3) 0.000(3) -0.002(4)
C4 0.034(4) 0.033(5) 0.027(4) 0.007(4) 0.003(3) 0.007(4)
C5 0.033(4) 0.031(4) 0.028(4) 0.002(4) 0.004(3) 0.006(4)
C6 0.040(5) 0.025(4) 0.019(4) -0.001(3) 0.002(3) 0.005(4)
C7 0.080(7) 0.021(4) 0.030(5) -0.003(4) 0.004(5) 0.000(4)
C8 0.083(8) 0.022(4) 0.037(5) -0.013(4) 0.012(5) 0.006(5)
C9 0.052(5) 0.021(4) 0.020(4) 0.003(3) 0.006(4) -0.006(4)
C10 0.032(4) 0.023(4) 0.022(4) 0.002(3) 0.005(3) -0.009(3)
C11 0.026(4) 0.039(5) 0.021(4) 0.002(4) 0.004(3) 0.000(4)
C12 0.038(5) 0.038(5) 0.029(4) 0.003(4) -0.001(4) 0.005(4)
C13 0.032(5) 0.056(6) 0.044(6) -0.004(5) 0.001(4) 0.002(4)
C14 0.038(5) 0.050(6) 0.045(6) 0.019(5) 0.004(4) 0.013(5)
C15 0.037(5) 0.043(6) 0.068(7) 0.022(5) 0.010(5) 0.015(5)
C16 0.031(5) 0.029(5) 0.052(6) 0.005(4) 0.007(4) -0.004(4)
C17 0.020(4) 0.029(4) 0.035(4) -0.002(3) 0.008(3) 0.002(3)
C18 0.039(5) 0.018(4) 0.045(5) -0.002(4) 0.010(4) -0.005(3)
C19 0.045(6) 0.024(5) 0.067(7) 0.008(4) 0.008(5) -0.009(4)
C20 0.045(6) 0.025(5) 0.085(8) -0.009(5) 0.016(5) -0.002(4)
C21 0.046(5) 0.034(5) 0.054(6) -0.017(5) 0.007(5) 0.000(4)
C22 0.042(5) 0.039(5) 0.040(5) -0.003(4) 0.007(4) -0.006(4)
C23 0.028(4) 0.028(4) 0.025(4) 0.003(3) 0.003(3) -0.005(3)
C24 0.032(4) 0.030(4) 0.028(4) 0.004(3) 0.006(3) 0.001(3)
C25 0.041(5) 0.042(5) 0.027(4) 0.007(4) 0.002(4) 0.003(4)
C26 0.055(6) 0.050(6) 0.020(4) -0.003(4) 0.009(4) -0.015(5)
C27 0.034(5) 0.054(6) 0.038(5) -0.012(4) 0.015(4) -0.011(4)
C28 0.029(4) 0.034(5) 0.030(4) -0.004(4) 0.004(3) 0.001(4)
C31 0.029(4) 0.036(5) 0.043(5) 0.007(4) 0.003(4) -0.004(4)
C32 0.042(6) 0.120(12) 0.087(9) 0.077(9) -0.016(6) -0.022(7)
C33 0.054(8) 0.22(2) 0.159(16) 0.165(16) -0.020(9) -0.050(10)
C34 0.029(6) 0.142(14) 0.148(14) 0.099(12) -0.004(7) -0.030(7)
C35 0.034(5) 0.070(8) 0.078(8) 0.032(6) -0.013(5) -0.014(5)
C36 0.035(5) 0.047(6) 0.047(6) 0.017(5) -0.004(4) -0.012(4)
C37 0.031(4) 0.039(5) 0.019(4) 0.003(3) -0.005(3) 0.005(4)
C38 0.030(5) 0.049(6) 0.039(5) -0.011(4) 0.006(4) -0.002(4)
C39 0.041(6) 0.047(6) 0.061(7) -0.006(5) 0.010(5) 0.008(5)
C40 0.061(7) 0.044(6) 0.050(6) -0.017(5) -0.001(5) 0.015(5)
C41 0.043(6) 0.034(5) 0.068(7) 0.000(5) -0.010(5) -0.005(4)
C42 0.034(5) 0.036(5) 0.057(6) -0.004(4) 0.008(4) -0.003(4)
C43 0.023(4) 0.036(5) 0.028(4) -0.001(4) 0.003(3) -0.006(3)
C44 0.030(4) 0.048(5) 0.033(5) 0.008(4) 0.004(4) -0.006(4)
C45 0.032(5) 0.073(7) 0.033(5) 0.024(5) -0.001(4) -0.010(5)
C46 0.042(6) 0.087(9) 0.025(5) -0.007(5) 0.004(4) -0.007(5)
C47 0.053(6) 0.073(8) 0.041(6) -0.021(6) -0.005(5) 0.006(6)
C48 0.042(5) 0.041(5) 0.032(5) 0.001(4) -0.006(4) -0.004(4)
Cl1 0.084(2) 0.0426(16) 0.116(3) -0.0303(18) -0.036(2) 0.0264(16)
O1 0.140(10) 0.068(7) 0.191(13) -0.033(8) 0.017(9) 0.037(7)
O2 0.50(4) 0.099(11) 0.137(13) 0.047(10) -0.106(18) -0.139(17)
O3 0.156(15) 0.37(3) 0.33(3) -0.22(2) -0.160(17) 0.158(18)
O4 0.197(14) 0.113(10) 0.108(10) -0.037(8) -0.028(9) 0.050(9)
Cl52 0.104(3) 0.079(3) 0.124(3) 0.024(2) -0.032(3) -0.022(2)
Cl53 0.157(5) 0.141(4) 0.106(4) 0.021(3) 0.040(3) -0.032(4)
Cl54 0.064(2) 0.115(3) 0.129(4) -0.041(3) 0.010(2) -0.020(2)
C51 0.068(8) 0.063(8) 0.097(10) -0.005(8) 0.004(7) 0.007(7)
Cl62 0.122(4) 0.117(4) 0.142(4) -0.013(3) -0.038(3) 0.039(3)
Cl63 0.155(5) 0.086(3) 0.239(8) 0.018(4) -0.020(5) 0.024(3)
Cl64 0.144(6) 0.401(16) 0.254(10) 0.167(11) -0.074(6) -0.124(8)
C61 0.64(6) 0.042(8) 0.022(7) -0.007(6) -0.009(16) 0.018(18)
Cl72 0.170(7) 0.404(16) 0.330(13) -0.245(13) -0.058(8) 0.047(9)
Cl73 0.257(12) 0.45(2) 0.288(13) 0.165(14) -0.088(10) -0.154(13)
Cl74 0.332(12) 0.110(5) 0.259(9) -0.074(5) -0.152(9) 0.028(6)
C71 0.159(16) 0.066(9) 0.063(9) -0.006(7) -0.016(9) 0.014(10)

loop_
_atom_type_symbol
_atom_type_description
_atom_type_scat_dispersion_real
_atom_type_scat_dispersion_imag
_atom_type_scat_source
C C 0.0033 0.0016 'International Tables Vol C Tables 4.2.6.8 and 6.1.1.4'
H H 0.0000 0.0000 'International Tables Vol C Tables 4.2.6.8 and 6.1.1.4'
Cl Cl 0.1484 0.1585 'International Tables Vol C Tables 4.2.6.8 and 6.1.1.4'
Cu Cu 0.3201 1.2651 'International Tables Vol C Tables 4.2.6.8 and 6.1.1.4'
N N 0.0061 0.0033 'International Tables Vol C Tables 4.2.6.8 and 6.1.1.4'
O O 0.0106 0.0060 'International Tables Vol C Tables 4.2.6.8 and 6.1.1.4'
P P 0.1023 0.0942 'International Tables Vol C Tables 4.2.6.8 and 6.1.1.4'

loop_
_geom_angle_atom_site_label_1
_geom_angle_atom_site_label_2
_geom_angle_atom_site_label_3
_geom_angle
_geom_angle_site_symmetry_1
_geom_angle_site_symmetry_3
_geom_angle_publ_flag
N1 Cu1 N2 104.4(3) . . y
N1 Cu1 P2 110.06(19) . . y
N2 Cu1 P2 106.20(19) . . y
N1 Cu1 P1 108.2(2) . . y
N2 Cu1 P1 103.77(19) . . y
P2 Cu1 P1 122.54(8) . . y
C17 P1 C23 104.1(4) . . y
C17 P1 C11 103.9(4) . . y
C23 P1 C11 104.1(4) . . y
C17 P1 Cu1 111.3(3) . . y
C23 P1 Cu1 118.0(3) . . y
C11 P1 Cu1 114.1(3) . . y
C31 P2 C37 104.2(4) . . y
C31 P2 C43 102.2(4) . . y
C37 P2 C43 105.4(4) . . y
C31 P2 Cu1 116.1(3) . . y
C37 P2 Cu1 112.7(3) . . y
C43 P2 Cu1 114.8(3) . . y
C1 N1 C5 115.6(7) . . y
C1 N1 Cu1 122.6(6) . . y
C5 N1 Cu1 121.5(5) . . y
C10 N2 C9 116.3(7) . . y
C10 N2 Cu1 112.1(5) . . y
C9 N2 Cu1 130.6(5) . . y
N1 C1 C2 124.3(8) . . y
C3 C2 C1 119.2(8) . . y
C4 C3 C2 117.0(7) . . y
C4 C3 C6 121.2(7) . . y
C2 C3 C6 121.6(7) . . y
C5 C4 C3 119.1(7) . . y
N1 C5 C4 124.7(8) . . y
C10 C6 C7 116.6(7) 4_556 . y
C10 C6 C3 119.7(7) 4_556 . y
C7 C6 C3 123.6(7) . . y
C8 C7 C6 118.8(8) . . y
C9 C8 C7 120.4(8) 4_556 . y
N2 C9 C8 122.6(7) . 4 y
N2 C10 C6 125.1(7) . 4 y
C12 C11 C16 119.0(8) . . y
C12 C11 P1 122.8(7) . . y
C16 C11 P1 118.2(6) . . y
C13 C12 C11 120.8(9) . . y
C14 C13 C12 119.8(9) . . y
C13 C14 C15 121.1(9) . . y
C14 C15 C16 119.3(9) . . y
C15 C16 C11 120.1(9) . . y
C22 C17 C18 118.5(8) . . y
C22 C17 P1 117.9(7) . . y
C18 C17 P1 123.2(6) . . y
C17 C18 C19 120.1(8) . . y
C20 C19 C18 120.0(9) . . y
C19 C20 C21 120.2(9) . . y
C20 C21 C22 119.9(9) . . y
C21 C22 C17 121.2(9) . . y
C24 C23 C28 117.8(7) . . y
C24 C23 P1 118.8(6) . . y
C28 C23 P1 123.4(6) . . y
C25 C24 C23 121.4(8) . . y
C24 C25 C26 120.1(8) . . y
C25 C26 C27 120.1(8) . . y
C26 C27 C28 119.9(8) . . y
C27 C28 C23 120.6(8) . . y
C32 C31 C36 117.9(8) . . y
C32 C31 P2 120.3(7) . . y
C36 C31 P2 121.7(7) . . y
C33 C32 C31 120.7(10) . . y
C34 C33 C32 121.2(11) . . y
C33 C34 C35 120.0(10) . . y
C34 C35 C36 120.0(9) . . y
C35 C36 C31 120.1(9) . . y
C38 C37 C42 117.3(8) . . y
C38 C37 P2 123.3(7) . . y
C42 C37 P2 119.2(6) . . y
C39 C38 C37 120.3(9) . . y
C40 C39 C38 121.5(9) . . y
C39 C40 C41 118.7(9) . . y
C42 C41 C40 119.5(9) . . y
C41 C42 C37 122.6(9) . . y
C48 C43 C44 118.4(8) . . y
C48 C43 P2 117.6(6) . . y
C44 C43 P2 123.8(7) . . y
C45 C44 C43 119.9(9) . . y
C44 C45 C46 121.6(10) . . y
C45 C46 C47 119.5(9) . . y
C48 C47 C46 119.0(10) . . y
C47 C48 C43 121.5(9) . . y
O2 Cl1 O1 117.9(14) . . y
O2 Cl1 O3 107.9(16) . . y
O1 Cl1 O3 110.4(10) . . y
O2 Cl1 O4 103.2(9) . . y
O1 Cl1 O4 106.1(8) . . y
O3 Cl1 O4 111.0(13) . . y
Cl53 C51 Cl52 112.6(8) . . y
Cl53 C51 Cl54 108.9(8) . . y
Cl52 C51 Cl54 108.9(8) . . y
Cl64 C61 Cl63 111.8(10) . . y
Cl64 C61 Cl62 98.8(13) . . y
Cl63 C61 Cl62 89.5(16) . . y
C71 Cl72 Cl73 41.9(7) . . y
C71 Cl73 Cl72 45.2(7) . . y
Cl73 C71 Cl74 108.8(10) . . y
Cl73 C71 Cl72 92.9(11) . . y
Cl74 C71 Cl72 111.5(11) . . y

loop_
_geom_bond_atom_site_label_1
_geom_bond_atom_site_label_2
_geom_bond_distance
_geom_bond_site_symmetry_2
_geom_bond_publ_flag
Cu1 N1 2.065(6) . y
Cu1 N2 2.116(7) . y
Cu1 P2 2.271(2) . y
Cu1 P1 2.275(2) . y
P1 C17 1.812(8) . y
P1 C23 1.815(8) . y
P1 C11 1.831(8) . y
P2 C31 1.815(9) . y
P2 C37 1.816(9) . y
P2 C43 1.822(8) . y
N1 C1 1.327(11) . y
N1 C5 1.334(10) . y
N2 C10 1.335(9) . y
N2 C9 1.348(10) . y
C1 C2 1.389(12) . y
C2 C3 1.387(12) . y
C3 C4 1.384(11) . y
C3 C6 1.463(10) . y
C4 C5 1.381(11) . y
C6 C10 1.381(11) 4_556 y
C6 C7 1.399(11) . y
C7 C8 1.363(13) . y
C8 C9 1.364(12) 4_556 y
C9 C8 1.364(12) 4 y
C10 C6 1.381(11) 4 y
C11 C12 1.387(12) . y
C11 C16 1.395(12) . y
C12 C13 1.374(12) . y
C13 C14 1.369(14) . y
C14 C15 1.379(14) . y
C15 C16 1.389(13) . y
C17 C22 1.388(12) . y
C17 C18 1.397(12) . y
C18 C19 1.405(12) . y
C19 C20 1.375(15) . y
C20 C21 1.384(14) . y
C21 C22 1.385(13) . y
C23 C24 1.396(11) . y
C23 C28 1.402(11) . y
C24 C25 1.379(11) . y
C25 C26 1.380(13) . y
C26 C27 1.382(14) . y
C27 C28 1.395(12) . y
C31 C32 1.368(13) . y
C31 C36 1.401(12) . y
C32 C33 1.366(16) . y
C33 C34 1.345(17) . y
C34 C35 1.362(16) . y
C35 C36 1.379(13) . y
C37 C38 1.386(12) . y
C37 C42 1.391(12) . y
C38 C39 1.384(13) . y
C39 C40 1.377(15) . y
C40 C41 1.387(15) . y
C41 C42 1.367(13) . y
C43 C48 1.390(12) . y
C43 C44 1.394(12) . y
C44 C45 1.372(12) . y
C45 C46 1.374(15) . y
C46 C47 1.390(16) . y
C47 C48 1.388(13) . y
Cl1 O2 1.288(14) . y
Cl1 O1 1.339(10) . y
Cl1 O3 1.354(15) . y
Cl1 O4 1.439(13) . y
Cl52 C51 1.732(14) . y
Cl53 C51 1.719(15) . y
Cl54 C51 1.743(14) . y
Cl62 C61 2.11(4) . y
Cl63 C61 1.96(3) . y
Cl64 C61 1.46(2) . y
Cl72 C71 1.743(18) . y
Cl72 Cl73 2.453(18) . y
Cl73 C71 1.640(18) . y
Cl74 C71 1.711(16) . y
